data_4035387
loop_
_publ_author_name
'Hong, Mannkyu'
'Kim, Yoseph'
'Kim, Hyejin'
'Cho, Hee Jin'
'Baik, Mu-Hyun'
'Kim, Youngjo'

_publ_section_title
;
 Scorpionate Catalysts for Coupling CO<sub>2</sub> and Epoxides to Cyclic
 Carbonates: A Rational Design Approach for Organocatalysts.
;
_journal_issue 16
_journal_name_full 'The Journal of organic chemistry'
_journal_page_first 9370
_journal_page_last 9380
_journal_paper_doi 10.1021/acs.joc.8b00722
_journal_volume 83
_journal_year 2018
_chemical_formula_sum 'C23 H35 I N2 O2'
_chemical_formula_weight 498.43
_space_group_IT_number 33
_space_group_name_Hall 'P 2c -2n'
_space_group_name_H-M_alt 'P n a 21'
_symmetry_cell_setting orthorhombic
_symmetry_space_group_name_H-M 'P n a 21'
_atom_sites_solution_hydrogens geom
_atom_sites_solution_primary direct
_atom_sites_solution_secondary difmap
_audit_creation_method SHELXL-97
_cell_angle_alpha 90.00
_cell_angle_beta 90.00
_cell_angle_gamma 90.00
_cell_formula_units_Z 4
_cell_length_a 11.70160(10)
_cell_length_b 32.0199(4)
_cell_length_c 6.86550(10)
_cell_measurement_reflns_used 9857
_cell_measurement_temperature 100(2)
_cell_measurement_theta_max 29.74
_cell_measurement_theta_min 3.03
_cell_volume 2572.39(5)
_computing_cell_refinement 'Bruker SAINT'
_computing_data_collection 'Bruker APEX2'
_computing_data_reduction 'Bruker SAINT'
_computing_molecular_graphics 'Bruker SHELXTL'
_computing_publication_material 'Bruker SHELXTL'
_computing_structure_refinement 'SHELXL-97 (Sheldrick, 2008)'
_computing_structure_solution 'SHELXS-97 (Sheldrick, 2008)'
_diffrn_ambient_temperature 100(2)
_diffrn_measured_fraction_theta_full 0.997
_diffrn_measured_fraction_theta_max 0.997
_diffrn_measurement_device_type 'Bruker APEX-II CCD'
_diffrn_measurement_method '\f and \w scans'
_diffrn_radiation_monochromator graphite
_diffrn_radiation_source 'fine-focus sealed tube'
_diffrn_radiation_type MoK\a
_diffrn_radiation_wavelength 0.71073
_diffrn_reflns_av_R_equivalents 0.0261
_diffrn_reflns_av_sigmaI/netI 0.0326
_diffrn_reflns_limit_h_max 16
_diffrn_reflns_limit_h_min -12
_diffrn_reflns_limit_k_max 44
_diffrn_reflns_limit_k_min -43
_diffrn_reflns_limit_l_max 9
_diffrn_reflns_limit_l_min -9
_diffrn_reflns_number 30708
_diffrn_reflns_theta_full 29.87
_diffrn_reflns_theta_max 29.87
_diffrn_reflns_theta_min 2.16
_exptl_absorpt_coefficient_mu 1.263
_exptl_absorpt_correction_T_max 0.9396
_exptl_absorpt_correction_T_min 0.9396
_exptl_absorpt_correction_type empirical
_exptl_absorpt_process_details SADABS
_exptl_crystal_density_diffrn 1.287
_exptl_crystal_density_method 'not measured'
_exptl_crystal_description block
_exptl_crystal_F_000 1024
_exptl_crystal_size_max 0.05
_exptl_crystal_size_mid 0.05
_exptl_crystal_size_min 0.05
_refine_diff_density_max 2.316
_refine_diff_density_min -0.827
_refine_diff_density_rms 0.161
_refine_ls_abs_structure_details 'Flack H D (1983), Acta Cryst. A39, 876-881'
_refine_ls_abs_structure_Flack 0.02(3)
_refine_ls_extinction_method none
_refine_ls_goodness_of_fit_ref 1.008
_refine_ls_hydrogen_treatment mixed
_refine_ls_matrix_type full
_refine_ls_number_parameters 262
_refine_ls_number_reflns 7182
_refine_ls_number_restraints 1
_refine_ls_restrained_S_all 1.008
_refine_ls_R_factor_all 0.0443
_refine_ls_R_factor_gt 0.0362
_refine_ls_shift/su_max 0.001
_refine_ls_shift/su_mean 0.000
_refine_ls_structure_factor_coef Fsqd
_refine_ls_weighting_details 'calc w=1/[\s^2^(Fo^2^)+(0.1000P)^2^+0.7357P] where P=(Fo^2^+2Fc^2^)/3'
_refine_ls_weighting_scheme calc
_refine_ls_wR_factor_gt 0.1250
_refine_ls_wR_factor_ref 0.1306
_reflns_number_gt 6337
_reflns_number_total 7182
_reflns_threshold_expression >2sigma(I)
_cod_data_source_file jo8b00722_si_001.cif
_cod_data_source_block 1
_cod_depositor_comments
;
The following automatic conversions were performed:

data item '_symmetry_cell_setting' value 'Orthorhombic' was changed
to 'orthorhombic' in accordance with the
/home/data/users/saulius/crontab/automatic-downloads/current/ACS/lib/dictionaries/cif_core.dic
dictionary named 'cif_core.dic' version 2.4.2 last updated on
2011-04-26.

Automatic conversion script
Id: cif_fix_values 6909 2019-04-08 15:41:33Z antanas 
;
_cod_original_sg_symbol_H-M 'Pna2(1) '
_cod_database_code 4035387

loop_
_symmetry_equiv_pos_as_xyz
'x, y, z'
'-x, -y, z+1/2'
'x+1/2, -y+1/2, z'
'-x+1/2, y+1/2, z+1/2'

loop_
_atom_site_label
_atom_site_type_symbol
_atom_site_fract_x
_atom_site_fract_y
_atom_site_fract_z
_atom_site_U_iso_or_equiv
_atom_site_adp_type
_atom_site_occupancy
_atom_site_symmetry_multiplicity
_atom_site_calc_flag
_atom_site_refinement_flags
C1 C 0.7023(3) 0.13486(13) 0.6663(6) 0.0175(8) Uani 1 1 d .
C2 C 0.5998(3) 0.14721(14) 0.7539(6) 0.0199(8) Uani 1 1 d .
C3 C 0.4970(3) 0.13696(14) 0.6628(7) 0.0228(9) Uani 1 1 d .
H3 H 0.4271 0.1438 0.7256 0.027 Uiso 1 1 calc R
C4 C 0.4938(3) 0.11715(13) 0.4833(8) 0.0222(10) Uani 1 1 d .
C5 C 0.5977(3) 0.10615(12) 0.3972(7) 0.0205(8) Uani 1 1 d .
H5 H 0.5974 0.0925 0.2744 0.025 Uiso 1 1 calc R
C6 C 0.7024(3) 0.11484(11) 0.4876(8) 0.0175(8) Uani 1 1 d .
C7 C 0.6014(4) 0.17076(17) 0.9443(7) 0.0301(10) Uani 1 1 d .
H7A H 0.5228 0.1770 0.9841 0.045 Uiso 1 1 calc R
H7B H 0.6439 0.1969 0.9279 0.045 Uiso 1 1 calc R
H7C H 0.6383 0.1536 1.0444 0.045 Uiso 1 1 calc R
C8 C 0.3804(4) 0.10754(17) 0.3818(8) 0.0338(11) Uani 1 1 d .
H8A H 0.3580 0.0786 0.4094 0.051 Uiso 1 1 calc R
H8B H 0.3892 0.1113 0.2409 0.051 Uiso 1 1 calc R
H8C H 0.3212 0.1266 0.4301 0.051 Uiso 1 1 calc R
C9 C 0.8125(3) 0.10099(13) 0.3927(7) 0.0183(8) Uani 1 1 d .
H9A H 0.8424 0.0762 0.4619 0.022 Uiso 1 1 calc R
H9B H 0.7970 0.0929 0.2561 0.022 Uiso 1 1 calc R
C10 C 1.1094(3) 0.09063(12) 0.6184(6) 0.0163(8) Uani 1 1 d .
C11 C 1.1661(3) 0.05933(13) 0.7231(6) 0.0178(8) Uani 1 1 d .
C12 C 1.1697(4) 0.01884(13) 0.6403(7) 0.0200(8) Uani 1 1 d .
H12 H 1.2064 -0.0029 0.7104 0.024 Uiso 1 1 calc R
C13 C 1.1217(3) 0.00992(11) 0.4612(6) 0.0186(9) Uani 1 1 d .
C14 C 1.0655(3) 0.04211(13) 0.3627(7) 0.0189(8) Uani 1 1 d .
H14 H 1.0297 0.0363 0.2415 0.023 Uiso 1 1 calc R
C15 C 1.0607(3) 0.08287(12) 0.4388(6) 0.0145(7) Uani 1 1 d .
C16 C 1.2242(4) 0.06898(15) 0.9132(7) 0.0246(9) Uani 1 1 d .
H16A H 1.2484 0.0429 0.9755 0.037 Uiso 1 1 calc R
H16B H 1.1709 0.0838 0.9990 0.037 Uiso 1 1 calc R
H16C H 1.2913 0.0866 0.8891 0.037 Uiso 1 1 calc R
C17 C 1.1285(4) -0.03304(14) 0.3709(8) 0.0293(10) Uani 1 1 d .
H17A H 1.1837 -0.0327 0.2635 0.044 Uiso 1 1 calc R
H17B H 1.0532 -0.0410 0.3211 0.044 Uiso 1 1 calc R
H17C H 1.1532 -0.0532 0.4695 0.044 Uiso 1 1 calc R
C18 C 1.0092(3) 0.11839(12) 0.3203(6) 0.0158(7) Uani 1 1 d .
H18A H 1.0651 0.1416 0.3149 0.019 Uiso 1 1 calc R
H18B H 0.9969 0.1085 0.1853 0.019 Uiso 1 1 calc R
C19 C 0.8585(3) 0.16901(13) 0.2685(6) 0.0162(7) Uani 1 1 d .
H19A H 0.7833 0.1782 0.3190 0.019 Uiso 1 1 calc R
H19B H 0.8454 0.1572 0.1372 0.019 Uiso 1 1 calc R
C20 C 0.9330(3) 0.20774(12) 0.2451(6) 0.0151(7) Uani 1 1 d .
H20A H 1.0092 0.1985 0.1993 0.018 Uiso 1 1 calc R
H20B H 0.8994 0.2251 0.1404 0.018 Uiso 1 1 calc R
C21 C 1.0290(4) 0.21663(14) 0.5695(7) 0.0222(9) Uani 1 1 d .
H21A H 1.0328 0.2348 0.6843 0.033 Uiso 1 1 calc R
H21B H 1.1056 0.2137 0.5133 0.033 Uiso 1 1 calc R
H21C H 1.0001 0.1891 0.6076 0.033 Uiso 1 1 calc R
C22 C 1.0073(4) 0.27426(13) 0.3462(7) 0.0231(9) Uani 1 1 d .
H22A H 1.0210 0.2936 0.4543 0.035 Uiso 1 1 calc R
H22B H 0.9576 0.2876 0.2496 0.035 Uiso 1 1 calc R
H22C H 1.0803 0.2669 0.2854 0.035 Uiso 1 1 calc R
C23 C 0.8395(3) 0.24637(13) 0.5178(9) 0.0230(8) Uani 1 1 d .
H23A H 0.8063 0.2212 0.5762 0.035 Uiso 1 1 calc R
H23B H 0.7867 0.2577 0.4204 0.035 Uiso 1 1 calc R
H23C H 0.8528 0.2673 0.6195 0.035 Uiso 1 1 calc R
I1 I 0.737162(16) 0.300425(6) 0.00729(10) 0.01705(8) Uani 1 1 d .
N1 N 0.9004(3) 0.13474(9) 0.3961(5) 0.0131(6) Uani 1 1 d .
N2 N 0.9507(3) 0.23553(10) 0.4218(5) 0.0164(6) Uani 1 1 d .
O1 O 0.8029(2) 0.14477(10) 0.7605(5) 0.0217(6) Uani 1 1 d .
H1 H 0.8582 0.1342 0.7001 0.033 Uiso 1 1 calc R
O2 O 1.1005(3) 0.13089(9) 0.6879(5) 0.0244(7) Uani 1 1 d .
H2 H 1.1465 0.1343 0.7805 0.037 Uiso 1 1 calc R

loop_
_atom_site_aniso_label
_atom_site_aniso_U_11
_atom_site_aniso_U_22
_atom_site_aniso_U_33
_atom_site_aniso_U_23
_atom_site_aniso_U_13
_atom_site_aniso_U_12
C1 0.0128(15) 0.023(2) 0.017(2) 0.0014(16) -0.0003(14) -0.0004(14)
C2 0.0174(17) 0.028(2) 0.0139(19) 0.0033(16) 0.0043(15) -0.0005(15)
C3 0.0188(18) 0.024(2) 0.026(2) 0.0066(17) 0.0060(16) 0.0010(15)
C4 0.0150(13) 0.0254(18) 0.026(3) 0.004(2) -0.0044(18) -0.0050(12)
C5 0.0146(16) 0.019(2) 0.028(2) -0.0004(17) -0.0002(16) -0.0054(14)
C6 0.0142(13) 0.0170(15) 0.021(3) 0.0006(19) -0.0028(19) -0.0024(11)
C7 0.0242(19) 0.046(3) 0.020(2) -0.0086(19) 0.0064(16) 0.0058(19)
C8 0.0196(19) 0.047(3) 0.035(3) 0.004(2) -0.0050(19) -0.0074(19)
C9 0.0147(16) 0.0198(19) 0.020(2) -0.0040(16) 0.0023(14) -0.0056(13)
C10 0.0157(16) 0.0140(18) 0.019(2) -0.0015(15) 0.0008(15) 0.0000(13)
C11 0.0181(17) 0.0179(18) 0.018(2) -0.0002(15) 0.0018(15) -0.0017(14)
C12 0.0194(17) 0.0183(19) 0.022(2) 0.0055(17) 0.0016(16) 0.0030(14)
C13 0.0228(17) 0.0095(16) 0.023(3) -0.0010(13) 0.0022(15) 0.0005(13)
C14 0.0154(16) 0.021(2) 0.020(2) -0.0042(16) 0.0013(15) -0.0006(14)
C15 0.0127(15) 0.0123(17) 0.0186(18) 0.0007(14) 0.0038(14) 0.0013(13)
C16 0.031(2) 0.024(2) 0.018(2) -0.0010(18) -0.0048(18) 0.0028(17)
C17 0.037(2) 0.022(2) 0.028(3) -0.0052(19) -0.005(2) 0.0072(17)
C18 0.0156(16) 0.0178(18) 0.0141(18) 0.0012(15) 0.0010(14) -0.0002(13)
C19 0.0149(15) 0.0197(18) 0.0138(18) -0.0018(15) -0.0011(14) -0.0004(13)
C20 0.0153(16) 0.0152(17) 0.0148(19) -0.0014(15) 0.0009(14) -0.0012(13)
C21 0.0248(19) 0.017(2) 0.024(2) 0.0035(15) -0.0083(15) 0.0019(15)
C22 0.028(2) 0.0168(19) 0.024(2) 0.0029(17) -0.0048(18) -0.0025(15)
C23 0.0243(15) 0.0281(18) 0.0166(19) -0.003(2) 0.009(3) 0.0067(13)
I1 0.01339(11) 0.02193(13) 0.01584(12) 0.00186(15) 0.0006(2) 0.00131(6)
N1 0.0102(12) 0.0116(14) 0.0176(17) -0.0001(12) 0.0003(11) -0.0019(10)
N2 0.0177(14) 0.0143(15) 0.0172(16) 0.0017(13) -0.0027(13) 0.0012(12)
O1 0.0143(13) 0.0333(17) 0.0174(15) -0.0006(13) -0.0009(12) -0.0009(12)
O2 0.0332(17) 0.0169(15) 0.0233(17) -0.0045(12) -0.0080(13) 0.0031(12)

loop_
_atom_type_symbol
_atom_type_description
_atom_type_scat_dispersion_real
_atom_type_scat_dispersion_imag
_atom_type_scat_source
C C 0.0033 0.0016 'International Tables Vol C Tables 4.2.6.8 and 6.1.1.4'
H H 0.0000 0.0000 'International Tables Vol C Tables 4.2.6.8 and 6.1.1.4'
N N 0.0061 0.0033 'International Tables Vol C Tables 4.2.6.8 and 6.1.1.4'
O O 0.0106 0.0060 'International Tables Vol C Tables 4.2.6.8 and 6.1.1.4'
I I -0.4742 1.8119 'International Tables Vol C Tables 4.2.6.8 and 6.1.1.4'

loop_
_geom_angle_atom_site_label_1
_geom_angle_atom_site_label_2
_geom_angle_atom_site_label_3
_geom_angle
O1 C1 C6 121.4(4)
O1 C1 C2 117.7(4)
C6 C1 C2 120.9(4)
C3 C2 C1 118.7(4)
C3 C2 C7 121.1(4)
C1 C2 C7 120.3(4)
C4 C3 C2 122.0(4)
C3 C4 C5 117.9(4)
C3 C4 C8 121.4(4)
C5 C4 C8 120.7(5)
C4 C5 C6 121.6(4)
C1 C6 C5 118.9(4)
C1 C6 C9 121.3(4)
C5 C6 C9 119.8(5)
N1 C9 C6 111.6(3)
O2 C10 C15 116.5(4)
O2 C10 C11 121.9(4)
C15 C10 C11 121.7(4)
C10 C11 C12 117.6(4)
C10 C11 C16 120.8(4)
C12 C11 C16 121.5(4)
C13 C12 C11 122.3(4)
C12 C13 C14 118.0(4)
C12 C13 C17 122.1(4)
C14 C13 C17 119.9(4)
C13 C14 C15 121.6(4)
C10 C15 C14 118.8(4)
C10 C15 C18 120.4(3)
C14 C15 C18 120.7(4)
N1 C18 C15 114.8(3)
N1 C19 C20 118.3(3)
N2 C20 C19 118.1(3)
C18 N1 C19 109.8(3)
C18 N1 C9 109.5(3)
C19 N1 C9 107.4(3)
C21 N2 C22 107.4(3)
C21 N2 C23 109.1(4)
C22 N2 C23 110.1(3)
C21 N2 C20 112.8(3)
C22 N2 C20 105.6(3)
C23 N2 C20 111.6(3)

loop_
_geom_bond_atom_site_label_1
_geom_bond_atom_site_label_2
_geom_bond_distance
C1 O1 1.380(5)
C1 C6 1.384(7)
C1 C2 1.398(5)
C2 C3 1.395(6)
C2 C7 1.509(6)
C3 C4 1.386(7)
C4 C5 1.398(6)
C4 C8 1.530(6)
C5 C6 1.401(5)
C6 C9 1.510(6)
C9 N1 1.492(5)
C10 O2 1.378(5)
C10 C15 1.382(6)
C10 C11 1.400(6)
C11 C12 1.416(6)
C11 C16 1.504(6)
C12 C13 1.382(6)
C13 C14 1.397(5)
C13 C17 1.511(6)
C14 C15 1.407(6)
C15 C18 1.522(5)
C18 N1 1.472(5)
C19 N1 1.487(5)
C19 C20 1.524(5)
C20 N2 1.519(5)
C21 N2 1.495(5)
C22 N2 1.499(5)
C23 N2 1.499(5)
